data_2225995
loop_
_publ_author_name
'Vega, Araceli'
'Luna, Rolando'
'Tlahuext, Hugo'
'H\"opfl, Herbert'

_publ_section_title
;
 Bis[3-(dihydroxyboryl)anilinium] sulfate
;
_journal_coeditor_code TK2649
_journal_issue 5
_journal_name_full 'Acta Crystallographica Section E'
_journal_page_first o1035
_journal_page_last o1036
_journal_paper_doi 10.1107/S1600536810012092
_journal_volume 66
_journal_year 2010
_chemical_formula_iupac '2C6 H9 B N O2 +, S O4 2-'
_chemical_formula_moiety '2C6 H9 B N O2 +, O4 S 2-'
_chemical_formula_sum 'C12 H18 B2 N2 O8 S'
_chemical_formula_weight 371.96
_chemical_melting_point_gt 573
_chemical_name_systematic
;
3-(Dihydroxyboryl)anilinium hemisulfate
;
_space_group_IT_number 14
_symmetry_cell_setting monoclinic
_symmetry_space_group_name_Hall '-P 2ybc'
_symmetry_space_group_name_H-M 'P 1 21/c 1'
_atom_sites_solution_hydrogens geom
_atom_sites_solution_primary direct
_atom_sites_solution_secondary difmap
_audit_creation_method SHELXL-97
_cell_angle_alpha 90.00
_cell_angle_beta 101.423(3)
_cell_angle_gamma 90.00
_cell_formula_units_Z 4
_cell_length_a 5.3589(9)
_cell_length_b 15.695(3)
_cell_length_c 20.489(3)
_cell_measurement_reflns_used 1721
_cell_measurement_temperature 173(2)
_cell_measurement_theta_max 19.99
_cell_measurement_theta_min 2.59
_cell_volume 1689.2(5)
_computing_cell_refinement 'SAINT-Plus NT (Bruker, 2001)'
_computing_data_collection 'SMART (Bruker, 2000)'
_computing_data_reduction 'SAINT-Plus NT (Bruker, 2001)'
_computing_molecular_graphics 'SHELXTL-NT (Sheldrick, 2008)'
_computing_publication_material
;
PLATON (Spek, 2009) and publCIF (Westrip, 2010)
;
_computing_structure_refinement 'SHELXTL-NT (Sheldrick, 2008)'
_computing_structure_solution 'SHELXTL-NT (Sheldrick, 2008)'
_diffrn_ambient_temperature 173(2)
_diffrn_detector_area_resol_mean 8.3
_diffrn_measured_fraction_theta_full 0.999
_diffrn_measured_fraction_theta_max 0.999
_diffrn_measurement_device_type 'Bruker SMART APEX CCD area-detector'
_diffrn_measurement_method 'phi and omega scans'
_diffrn_radiation_monochromator graphite
_diffrn_radiation_source 'fine-focus sealed tube'
_diffrn_radiation_type MoK\a
_diffrn_radiation_wavelength 0.71073
_diffrn_reflns_av_R_equivalents 0.0957
_diffrn_reflns_av_sigmaI/netI 0.0818
_diffrn_reflns_limit_h_max 6
_diffrn_reflns_limit_h_min -6
_diffrn_reflns_limit_k_max 20
_diffrn_reflns_limit_k_min -19
_diffrn_reflns_limit_l_max 26
_diffrn_reflns_limit_l_min -26
_diffrn_reflns_number 18634
_diffrn_reflns_theta_full 27.00
_diffrn_reflns_theta_max 27.00
_diffrn_reflns_theta_min 1.65
_diffrn_standards_number 0
_exptl_absorpt_coefficient_mu 0.235
_exptl_absorpt_correction_T_max 1.00
_exptl_absorpt_correction_T_min 0.83
_exptl_absorpt_correction_type multi-scan
_exptl_absorpt_process_details '(SADABS; Sheldrick, 1996)'
_exptl_crystal_colour colourless
_exptl_crystal_density_diffrn 1.463
_exptl_crystal_density_method 'not measured'
_exptl_crystal_description 'rectangular prism'
_exptl_crystal_F_000 776
_exptl_crystal_size_max 0.41
_exptl_crystal_size_mid 0.18
_exptl_crystal_size_min 0.09
_refine_diff_density_max 0.358
_refine_diff_density_min -0.366
_refine_ls_extinction_method none
_refine_ls_goodness_of_fit_ref 1.124
_refine_ls_hydrogen_treatment mixed
_refine_ls_matrix_type full
_refine_ls_number_parameters 256
_refine_ls_number_reflns 3675
_refine_ls_number_restraints 10
_refine_ls_restrained_S_all 1.123
_refine_ls_R_factor_all 0.1131
_refine_ls_R_factor_gt 0.0777
_refine_ls_shift/su_max 0.000
_refine_ls_shift/su_mean 0.000
_refine_ls_structure_factor_coef Fsqd
_refine_ls_weighting_details 'calc w=1/[\s^2^(Fo^2^)+(0.0357P)^2^+2.0612P] where P=(Fo^2^+2Fc^2^)/3'
_refine_ls_weighting_scheme calc
_refine_ls_wR_factor_gt 0.1330
_refine_ls_wR_factor_ref 0.1454
_reflns_number_gt 2642
_reflns_number_total 3675
_reflns_threshold_expression I>2sigma(I)
_cod_data_source_file tk2649.cif
_cod_data_source_block I
_cod_original_cell_volume 1689.1(5)
_cod_original_sg_symbol_H-M 'P 21/c'
_cod_database_code 2225995
_cod_database_fobs_code 2225995

loop_
_symmetry_equiv_pos_as_xyz
'x, y, z'
'-x, y+1/2, -z+1/2'
'-x, -y, -z'
'x, -y+1/2, z+1/2'

loop_
_atom_site_type_symbol
_atom_site_label
_atom_site_fract_x
_atom_site_fract_y
_atom_site_fract_z
_atom_site_U_iso_or_equiv
_atom_site_adp_type
_atom_site_calc_flag
_atom_site_refinement_flags
_atom_site_occupancy
_atom_site_disorder_assembly
_atom_site_disorder_group
B B1 0.5330(8) 0.8900(3) 0.3774(2) 0.0287(10) Uani d . 1 . .
N N1 0.3567(8) 0.6073(2) 0.47243(17) 0.0409(9) Uani d D 1 . .
H H1A 0.475(6) 0.594(3) 0.451(2) 0.061 Uiso d D 1 . .
H H1B 0.230(6) 0.578(3) 0.451(2) 0.061 Uiso d D 1 . .
H H1C 0.381(9) 0.588(3) 0.5125(8) 0.061 Uiso d D 1 . .
O O1 0.5531(6) 0.97477(16) 0.38584(13) 0.0415(8) Uani d D 1 . .
H H1' 0.602(9) 1.000(3) 0.3546(16) 0.062 Uiso d D 1 . .
O O2 0.6184(5) 0.85326(15) 0.32467(12) 0.0271(6) Uani d D 1 . .
H H2' 0.586(7) 0.8010(6) 0.320(2) 0.041 Uiso d D 1 . .
C C1 0.4023(7) 0.8355(2) 0.42509(17) 0.0277(9) Uani d . 1 . .
C C2 0.4458(7) 0.7479(2) 0.43246(17) 0.0259(8) Uani d . 1 . .
H H2 0.5704 0.7219 0.4119 0.031 Uiso calc R 1 . .
C C3 0.3110(7) 0.6988(2) 0.46910(18) 0.0274(9) Uani d . 1 . .
C C4 0.1327(7) 0.7344(3) 0.50092(19) 0.0350(10) Uani d . 1 . .
H H4 0.0392 0.7000 0.5258 0.042 Uiso calc R 1 . .
C C5 0.0930(8) 0.8213(3) 0.4958(2) 0.0433(11) Uani d . 1 . .
H H5 -0.0273 0.8470 0.5181 0.052 Uiso calc R 1 . .
C C6 0.2248(8) 0.8711(3) 0.45906(19) 0.0379(10) Uani d . 1 . .
H H6 0.1951 0.9308 0.4566 0.045 Uiso calc R 1 . .
B B31 1.3528(8) 0.6344(3) 0.2462(2) 0.0234(9) Uani d . 1 . .
N N31 0.7762(6) 0.88966(19) 0.20148(15) 0.0218(6) Uani d D 1 . .
H H31A 0.664(5) 0.910(2) 0.1691(12) 0.033 Uiso d D 1 . .
H H31B 0.911(4) 0.920(2) 0.2040(19) 0.033 Uiso d D 1 . .
H H31C 0.714(6) 0.894(2) 0.2370(10) 0.033 Uiso d D 1 . .
O O31 1.3885(5) 0.55072(15) 0.23406(12) 0.0259(6) Uani d D 1 . .
H H31' 1.522(4) 0.530(2) 0.2572(17) 0.039 Uiso d D 1 . .
O O32 1.5200(5) 0.68048(15) 0.29159(12) 0.0272(6) Uani d D 1 . .
H H32' 1.633(5) 0.649(2) 0.3138(17) 0.041 Uiso d D 1 . .
C C31 1.1043(7) 0.6786(2) 0.20739(16) 0.0221(8) Uani d . 1 . .
C C32 1.0514(6) 0.7641(2) 0.21890(17) 0.0220(8) Uani d . 1 . .
H H32 1.1704 0.7966 0.2495 0.026 Uiso calc R 1 . .
C C33 0.8294(6) 0.8014(2) 0.18643(16) 0.0201(7) Uani d . 1 . .
C C34 0.6537(7) 0.7561(2) 0.14105(17) 0.0254(8) Uani d . 1 . .
H H34 0.5010 0.7825 0.1188 0.030 Uiso calc R 1 . .
C C35 0.7032(7) 0.6721(2) 0.12854(18) 0.0285(9) Uani d . 1 . .
H H35 0.5845 0.6405 0.0971 0.034 Uiso calc R 1 . .
C C36 0.9239(7) 0.6335(2) 0.16143(17) 0.0251(8) Uani d . 1 . .
H H36 0.9541 0.5753 0.1527 0.030 Uiso calc R 1 . .
S S51 0.18611(16) 0.99469(6) 0.11838(4) 0.0218(2) Uani d . 1 . .
O O51 -0.0477(5) 0.95998(18) 0.08028(13) 0.0375(7) Uani d . 1 . .
O O52 0.4070(5) 0.9546(2) 0.09827(13) 0.0452(8) Uani d . 1 . .
O O53 0.2071(5) 0.97849(15) 0.19058(11) 0.0274(6) Uani d . 1 . .
O O54 0.1982(6) 1.08633(17) 0.10711(14) 0.0470(8) Uani d . 1 . .

loop_
_atom_site_aniso_label
_atom_site_aniso_U_11
_atom_site_aniso_U_22
_atom_site_aniso_U_33
_atom_site_aniso_U_12
_atom_site_aniso_U_13
_atom_site_aniso_U_23
B1 0.032(2) 0.033(3) 0.020(2) 0.007(2) 0.0024(18) 0.0038(18)
N1 0.066(3) 0.033(2) 0.0265(19) -0.0244(19) 0.0168(19) -0.0051(16)
O1 0.077(2) 0.0217(15) 0.0305(16) 0.0007(14) 0.0210(15) 0.0008(12)
O2 0.0406(16) 0.0190(13) 0.0232(13) -0.0056(12) 0.0098(12) 0.0010(11)
C1 0.031(2) 0.035(2) 0.0169(18) 0.0012(17) 0.0029(16) 0.0030(15)
C2 0.028(2) 0.032(2) 0.0184(18) -0.0022(16) 0.0060(15) -0.0012(15)
C3 0.028(2) 0.033(2) 0.0207(19) -0.0066(17) 0.0039(16) -0.0012(16)
C4 0.023(2) 0.057(3) 0.026(2) -0.0051(19) 0.0057(17) 0.0067(19)
C5 0.033(2) 0.065(3) 0.034(2) 0.019(2) 0.0135(19) 0.007(2)
C6 0.041(2) 0.046(3) 0.026(2) 0.014(2) 0.0045(18) 0.0082(19)
B31 0.031(2) 0.022(2) 0.020(2) 0.0009(18) 0.0101(18) 0.0015(17)
N31 0.0212(16) 0.0228(16) 0.0224(16) 0.0006(13) 0.0065(13) 0.0024(13)
O31 0.0284(15) 0.0223(14) 0.0254(14) 0.0043(11) 0.0013(11) -0.0028(11)
O32 0.0331(15) 0.0181(13) 0.0270(14) 0.0037(11) -0.0022(12) -0.0040(11)
C31 0.0243(19) 0.0234(19) 0.0192(17) -0.0002(15) 0.0059(15) 0.0007(15)
C32 0.0206(19) 0.026(2) 0.0186(18) -0.0023(15) 0.0019(14) -0.0002(14)
C33 0.0231(19) 0.0196(18) 0.0195(17) -0.0019(14) 0.0091(15) 0.0025(14)
C34 0.025(2) 0.028(2) 0.0224(19) -0.0011(16) 0.0021(15) 0.0038(15)
C35 0.031(2) 0.027(2) 0.026(2) -0.0054(17) 0.0014(17) 0.0007(16)
C36 0.034(2) 0.0183(19) 0.0233(19) -0.0013(16) 0.0067(16) -0.0033(14)
S51 0.0197(4) 0.0264(5) 0.0190(4) 0.0009(4) 0.0035(3) 0.0033(4)
O51 0.0253(15) 0.0582(19) 0.0267(15) -0.0102(13) -0.0002(12) 0.0024(13)
O52 0.0317(16) 0.079(2) 0.0254(15) 0.0252(15) 0.0063(12) -0.0004(14)
O53 0.0279(14) 0.0339(15) 0.0205(13) -0.0081(11) 0.0049(11) 0.0021(11)
O54 0.071(2) 0.0271(16) 0.0368(17) -0.0020(15) -0.0049(15) 0.0082(13)

loop_
_atom_type_symbol
_atom_type_description
_atom_type_scat_dispersion_real
_atom_type_scat_dispersion_imag
_atom_type_scat_source
C C 0.0033 0.0016 'International Tables Vol C Tables 4.2.6.8 and 6.1.1.4'
H H 0.0000 0.0000 'International Tables Vol C Tables 4.2.6.8 and 6.1.1.4'
B B 0.0013 0.0007 'International Tables Vol C Tables 4.2.6.8 and 6.1.1.4'
N N 0.0061 0.0033 'International Tables Vol C Tables 4.2.6.8 and 6.1.1.4'
O O 0.0106 0.0060 'International Tables Vol C Tables 4.2.6.8 and 6.1.1.4'
S S 0.1246 0.1234 'International Tables Vol C Tables 4.2.6.8 and 6.1.1.4'

loop_
_geom_angle_atom_site_label_1
_geom_angle_atom_site_label_2
_geom_angle_atom_site_label_3
_geom_angle_site_symmetry_1
_geom_angle_site_symmetry_3
_geom_angle
_geom_angle_publ_flag
O1 B1 O2 . . 119.0(4) ?
O1 B1 C1 . . 119.7(4) ?
O2 B1 C1 . . 121.3(4) ?
C3 N1 H1A . . 110(3) ?
C3 N1 H1B . . 113(3) ?
H1A N1 H1B . . 102(4) ?
C3 N1 H1C . . 113(3) ?
H1A N1 H1C . . 114(5) ?
H1B N1 H1C . . 104(4) ?
B1 O1 H1' . . 114(3) ?
B1 O2 H2' . . 114(3) ?
C2 C1 C6 . . 117.0(4) ?
C2 C1 B1 . . 121.3(3) ?
C6 C1 B1 . . 121.6(4) ?
C3 C2 C1 . . 121.0(4) ?
C3 C2 H2 . . 119.5 ?
C1 C2 H2 . . 119.5 ?
C2 C3 C4 . . 121.3(4) ?
C2 C3 N1 . . 118.5(3) ?
C4 C3 N1 . . 120.2(3) ?
C3 C4 C5 . . 118.4(4) ?
C3 C4 H4 . . 120.8 ?
C5 C4 H4 . . 120.8 ?
C6 C5 C4 . . 121.0(4) ?
C6 C5 H5 . . 119.5 ?
C4 C5 H5 . . 119.5 ?
C5 C6 C1 . . 121.3(4) ?
C5 C6 H6 . . 119.4 ?
C1 C6 H6 . . 119.4 ?
O31 B31 O32 . . 122.7(3) ?
O31 B31 C31 . . 118.1(3) ?
O32 B31 C31 . . 119.2(3) ?
C33 N31 H31A . . 108(3) ?
C33 N31 H31B . . 110(3) ?
H31A N31 H31B . . 107(3) ?
C33 N31 H31C . . 112(3) ?
H31A N31 H31C . . 107(4) ?
H31B N31 H31C . . 111(4) ?
B31 O31 H31' . . 114(3) ?
B31 O32 H32' . . 111(3) ?
C32 C31 C36 . . 117.5(3) ?
C32 C31 B31 . . 121.2(3) ?
C36 C31 B31 . . 121.3(3) ?
C33 C32 C31 . . 120.8(3) ?
C33 C32 H32 . . 119.6 ?
C31 C32 H32 . . 119.6 ?
C32 C33 C34 . . 121.1(3) ?
C32 C33 N31 . . 119.3(3) ?
C34 C33 N31 . . 119.6(3) ?
C35 C34 C33 . . 119.1(3) ?
C35 C34 H34 . . 120.4 ?
C33 C34 H34 . . 120.4 ?
C36 C35 C34 . . 120.4(3) ?
C36 C35 H35 . . 119.8 ?
C34 C35 H35 . . 119.8 ?
C35 C36 C31 . . 121.1(3) ?
C35 C36 H36 . . 119.4 ?
C31 C36 H36 . . 119.4 ?
O51 S51 O54 . . 110.29(17) ?
O51 S51 O52 . . 110.33(17) ?
O54 S51 O52 . . 108.31(19) ?
O51 S51 O53 . . 111.12(15) ?
O54 S51 O53 . . 109.24(16) ?
O52 S51 O53 . . 107.46(15) ?

loop_
_geom_bond_atom_site_label_1
_geom_bond_atom_site_label_2
_geom_bond_site_symmetry_2
_geom_bond_distance
_geom_bond_publ_flag
B1 O1 . 1.344(5) ?
B1 O2 . 1.380(5) ?
B1 C1 . 1.565(6) ?
N1 C3 . 1.456(5) ?
N1 H1A . 0.87(4) ?
N1 H1B . 0.86(4) ?
N1 H1C . 0.86(2) ?
O1 H1' . 0.84(4) ?
O2 H2' . 0.840(12) ?
C1 C2 . 1.397(5) ?
C1 C6 . 1.401(5) ?
C2 C3 . 1.376(5) ?
C2 H2 . 0.9500 ?
C3 C4 . 1.378(5) ?
C4 C5 . 1.381(6) ?
C4 H4 . 0.9500 ?
C5 C6 . 1.374(6) ?
C5 H5 . 0.9500 ?
C6 H6 . 0.9500 ?
B31 O31 . 1.358(5) ?
B31 O32 . 1.364(5) ?
B31 C31 . 1.571(5) ?
N31 C33 . 1.460(4) ?
N31 H31A . 0.86(3) ?
N31 H31B . 0.86(3) ?
N31 H31C . 0.86(2) ?
O31 H31' . 0.84(3) ?
O32 H32' . 0.84(3) ?
C31 C32 . 1.400(5) ?
C31 C36 . 1.401(5) ?
C32 C33 . 1.374(5) ?
C32 H32 . 0.9500 ?
C33 C34 . 1.381(5) ?
C34 C35 . 1.380(5) ?
C34 H34 . 0.9500 ?
C35 C36 . 1.380(5) ?
C35 H35 . 0.9500 ?
C36 H36 . 0.9500 ?
S51 O51 . 1.445(3) ?
S51 O54 . 1.460(3) ?
S51 O52 . 1.470(3) ?
S51 O53 . 1.483(2) ?

loop_
_geom_hbond_atom_site_label_D
_geom_hbond_atom_site_label_H
_geom_hbond_atom_site_label_A
_geom_hbond_site_symmetry_A
_geom_hbond_distance_DH
_geom_hbond_distance_HA
_geom_hbond_distance_DA
_geom_hbond_angle_DHA
O31 H31' O53 2_745 0.84(3) 1.81(3) 2.653(4) 175(3)
O32 H32' O54 2_745 0.84(3) 1.96(3) 2.744(4) 155(3)
N1 H1A O54 2_645 0.87(4) 2.31(4) 3.161(5) 169(4)
N1 H1C O52 4_565 0.86(2) 1.86(2) 2.718(4) 176(5)
O1 H1' O31 2_755 0.84(4) 1.99(4) 2.803(4) 163(4)
N31 H31A O52 . 0.86(3) 1.92(3) 2.787(4) 179(3)
N31 H31C O2 . 0.86(2) 2.07(2) 2.874(4) 156(3)
O2 H2' O32 1_455 0.840(12) 1.990(16) 2.820(3) 169(4)
N1 H1B O51 2_545 0.86(4) 2.13(4) 2.923(5) 152(4)
N1 H1B O54 2_545 0.86(4) 2.37(4) 3.112(5) 144(4)
N31 H31B O53 1_655 0.86(3) 1.90(3) 2.744(4) 168(4)

loop_
_cod_related_entry_id
_cod_related_entry_database
_cod_related_entry_code
1 ChemSpider 16475926
